data_1555303
loop_
_publ_author_name
'Nguyen, Thanh Binh'
'Corbin, Mathilde'
'Retailleau, Pascal'
'Ermolenko, Ludmila'
'Al-Mourabit, Ali'

_publ_section_title
;
 Elements as Direct Feedstocks for Organic Synthesis: Fe/I2/O2 for
 Diamination of 2-Cyclohexenones with 2-Aminopyrimidine and
 2-Aminopyridines.
;
_journal_issue 20
_journal_name_full 'Organic letters'
_journal_page_first 4956
_journal_page_last 4959
_journal_paper_doi 10.1021/acs.orglett.5b02340
_journal_volume 17
_journal_year 2015
_chemical_formula_moiety 'C10 H9 N3 O'
_chemical_formula_sum 'C10 H9 N3 O'
_chemical_formula_weight 187.20
_space_group_crystal_system monoclinic
_space_group_IT_number 14
_space_group_name_Hall '-P 2yn'
_space_group_name_H-M_alt 'P 1 21/n 1'
_atom_sites_solution_hydrogens difmap
_atom_sites_solution_primary direct
_atom_sites_solution_secondary difmap
_audit_creation_method SHELXL-2014/7
_cell_angle_alpha 90
_cell_angle_beta 105.729(4)
_cell_angle_gamma 90
_cell_formula_units_Z 8
_cell_length_a 17.897(3)
_cell_length_b 4.7536(7)
_cell_length_c 21.443(4)
_cell_measurement_reflns_used 2090
_cell_measurement_temperature 293(2)
_cell_measurement_theta_max 27.4
_cell_measurement_theta_min 3.4
_cell_volume 1756.0(5)
_computing_cell_refinement
;
CrystalClear-SM Expert 2.1 b43 (Rigaku, 2015)
;
_computing_data_collection
;
CrystalClear-SM Expert 2.1 b43 (Rigaku, 2015)
;
_computing_data_reduction
;
CrystalClear-SM Expert 2.1 b43 (Rigaku, 2015)
;
_computing_structure_refinement 'SHELXL-2014/7 (Sheldrick, 2015)'
_computing_structure_solution 'SHELXT (Sheldrick, 2015)'
_diffrn_ambient_temperature 293(2)
_diffrn_detector PILT
_diffrn_detector_area_resol_mean 5.8140
_diffrn_measured_fraction_theta_full 0.993
_diffrn_measured_fraction_theta_max 0.995
_diffrn_measurement_device
;
AFC12 (Right): Kappa 3 circle
;
_diffrn_measurement_device_type
;
Rigaku Pilatus 200K
;
_diffrn_measurement_method 'profile data from \w-scans'
_diffrn_measurement_specimen_support Fiber
_diffrn_radiation_monochromator Confocal
_diffrn_radiation_type MoK\a
_diffrn_radiation_wavelength 0.71075
_diffrn_reflns_av_R_equivalents 0.0504
_diffrn_reflns_av_unetI/netI 0.0333
_diffrn_reflns_Laue_measured_fraction_full 0.993
_diffrn_reflns_Laue_measured_fraction_max 0.995
_diffrn_reflns_limit_h_max 23
_diffrn_reflns_limit_h_min -23
_diffrn_reflns_limit_k_max 5
_diffrn_reflns_limit_k_min -6
_diffrn_reflns_limit_l_max 27
_diffrn_reflns_limit_l_min -27
_diffrn_reflns_number 17349
_diffrn_reflns_point_group_measured_fraction_full 0.993
_diffrn_reflns_point_group_measured_fraction_max 0.995
_diffrn_reflns_theta_full 25.242
_diffrn_reflns_theta_max 27.485
_diffrn_reflns_theta_min 3.933
_diffrn_source 'microsource mm003'
_exptl_absorpt_coefficient_mu 0.097
_exptl_absorpt_correction_T_max 1.000
_exptl_absorpt_correction_T_min 0.804
_exptl_absorpt_correction_type multi-scan
_exptl_absorpt_process_details 'REQAB (Rigaku, 2015)'
_exptl_crystal_colour colourless
_exptl_crystal_density_diffrn 1.416
_exptl_crystal_description stick
_exptl_crystal_F_000 784
_exptl_crystal_size_max 0.320
_exptl_crystal_size_mid 0.05
_exptl_crystal_size_min 0.05
_refine_diff_density_max 0.156
_refine_diff_density_min -0.167
_refine_diff_density_rms 0.033
_refine_ls_extinction_method none
_refine_ls_goodness_of_fit_ref 1.015
_refine_ls_hydrogen_treatment constr
_refine_ls_matrix_type full
_refine_ls_number_parameters 281
_refine_ls_number_reflns 4011
_refine_ls_number_restraints 51
_refine_ls_restrained_S_all 1.015
_refine_ls_R_factor_all 0.0731
_refine_ls_R_factor_gt 0.0449
_refine_ls_shift/su_max 0.000
_refine_ls_shift/su_mean 0.000
_refine_ls_structure_factor_coef Fsqd
_refine_ls_weighting_details 'w=1/[\s^2^(Fo^2^)+(0.0518P)^2^+0.3599P] where P=(Fo^2^+2Fc^2^)/3'
_refine_ls_weighting_scheme calc
_refine_ls_wR_factor_gt 0.1048
_refine_ls_wR_factor_ref 0.1220
_reflns_Friedel_coverage 0.000
_reflns_number_gt 2775
_reflns_number_total 4011
_reflns_threshold_expression 'I > 2\s(I)'
_cod_data_source_file ol5b02340_si_002.cif
_cod_data_source_block mc0383
_cod_depositor_comments
;
The following automatic conversions were performed:

data item '_exptl_absorpt_correction_type' value 'Multi-scan' was
changed to 'multi-scan' in accordance with the
/home/saulius/struct/COD-crude-data/automatic-downloads/DataCite-retrospective/ACS/depositions/lib/dictionaries/cif_core.dic
dictionary named 'cif_core.dic' version 2.4.2 last updated on
2011-04-26.

Automatic conversion script
Id: cif_fix_values 6909 2019-04-08 15:41:33Z antanas 
;
_cod_original_sg_symbol_H-M 'P 21/n'
_cod_database_code 1555303
_shelx_shelxl_version_number 2014/7
_shelx_space_group_comment
;
The symmetry employed for this shelxl refinement is uniquely defined
by the following loop, which should always be used as a source of
symmetry information in preference to the above space-group names.
They are only intended as comments.
;

loop_
_space_group_symop_operation_xyz
'x, y, z'
'-x+1/2, y+1/2, -z+1/2'
'-x, -y, -z'
'x-1/2, -y-1/2, z-1/2'

loop_
_atom_site_label
_atom_site_type_symbol
_atom_site_fract_x
_atom_site_fract_y
_atom_site_fract_z
_atom_site_U_iso_or_equiv
_atom_site_adp_type
_atom_site_occupancy
_atom_site_site_symmetry_order
_atom_site_calc_flag
_atom_site_refinement_flags_posn
_atom_site_refinement_flags_adp
_atom_site_refinement_flags_occupancy
_atom_site_disorder_assembly
_atom_site_disorder_group
O1_1 O 0.38126(7) 0.1955(3) 0.68026(7) 0.0655(4) Uani 1 1 d . . . . .
N1_1 N 0.56342(8) -0.1433(3) 0.58227(7) 0.0526(4) Uani 1 1 d . . . . .
N2_1 N 0.53842(7) 0.1441(3) 0.65831(6) 0.0416(3) Uani 1 1 d . . . . .
N3_1 N 0.66686(8) 0.1408(3) 0.64559(8) 0.0590(4) Uani 1 1 d . . . . .
C1_1 C 0.46994(8) 0.0051(3) 0.62823(7) 0.0423(3) Uani 1 1 d . . . . .
C2_1 C 0.48784(9) -0.1648(3) 0.58192(7) 0.0446(4) Uani 1 1 d . . . . .
C3_1 C 0.59382(9) 0.0453(3) 0.62861(8) 0.0465(4) Uani 1 1 d . . . . .
C4_1 C 0.68328(10) 0.3357(4) 0.69118(9) 0.0598(5) Uani 1 1 d . . . . .
H4_1 H 0.7336 0.4062 0.7034 0.072 Uiso 1 1 calc R U . . .
C5_1 C 0.63020(9) 0.4438(4) 0.72244(8) 0.0547(4) Uani 1 1 d . . . . .
H5_1 H 0.6452 0.5813 0.7542 0.066 Uiso 1 1 calc R U . . .
C6_1 C 0.55668(9) 0.3440(3) 0.70545(7) 0.0476(4) Uani 1 1 d . . . . .
H6_1 H 0.5199 0.4098 0.7253 0.057 Uiso 1 1 calc R U . . .
C7_1 C 0.39511(9) 0.0354(3) 0.63973(8) 0.0474(4) Uani 1 1 d . . . . .
C8_1 C 0.33428(10) -0.1533(4) 0.59761(10) 0.0621(5) Uani 1 1 d D . . . .
H8A_1 H 0.2840 -0.0635 0.5905 0.074 Uiso 1 1 calc R U . . .
H8B_1 H 0.3327 -0.3280 0.6206 0.074 Uiso 1 1 calc R U . . .
C9_1 C 0.34769(11) -0.2210(4) 0.53236(10) 0.0656(5) Uani 1 1 d D . . . .
H9A_1 H 0.3407 -0.0508 0.5064 0.079 Uiso 1 1 calc R U . . .
H9B_1 H 0.3089 -0.3557 0.5101 0.079 Uiso 1 1 calc R U . . .
C10_1 C 0.42777(10) -0.3403(4) 0.53716(9) 0.0555(4) Uani 1 1 d D . . . .
H10A_1 H 0.4308 -0.5321 0.5531 0.067 Uiso 1 1 calc R U . . .
H10B_1 H 0.4369 -0.3428 0.4946 0.067 Uiso 1 1 calc R U . . .
O1_2 O 0.41978(8) 1.2208(3) 0.96022(6) 0.0693(4) Uani 1 1 d . . . . .
N1_2 N 0.54425(7) 1.1049(3) 0.89476(6) 0.0436(3) Uani 1 1 d . . . . .
N2_2 N 0.52770(8) 0.8020(3) 0.81089(7) 0.0553(4) Uani 1 1 d . . . . .
N3_2 N 0.65137(9) 1.0255(4) 0.85062(8) 0.0681(4) Uani 1 1 d . . . . .
C1_2 C 0.46917(8) 1.0007(3) 0.88148(7) 0.0424(3) Uani 1 1 d . . . . .
C2_2 C 0.46154(9) 0.8209(3) 0.82954(7) 0.0446(4) Uani 1 1 d . U . . .
C3_2 C 0.57780(9) 0.9751(4) 0.85094(8) 0.0497(4) Uani 1 1 d . . . . .
C4_2 C 0.68923(11) 1.2126(5) 0.89330(10) 0.0753(6) Uani 1 1 d . . . . .
H4_2 H 0.7404 1.2519 0.8942 0.090 Uiso 1 1 calc R U . . .
C5_2 C 0.65731(11) 1.3557(5) 0.93725(10) 0.0684(5) Uani 1 1 d . . . . .
H5_2 H 0.6864 1.4885 0.9654 0.082 Uiso 1 1 calc R U . . .
C6_2 C 0.58374(10) 1.2977(4) 0.93806(8) 0.0550(4) Uani 1 1 d . . . . .
H6_2 H 0.5610 1.3861 0.9670 0.066 Uiso 1 1 calc R U . . .
C7_2 C 0.41129(9) 1.0573(3) 0.91452(8) 0.0494(4) Uani 1 1 d . U . . .
C8_2 C 0.3394(2) 0.8785(8) 0.89056(17) 0.0551(9) Uani 0.811(7) 1 d D U P A 1
H8A_2 H 0.2954 0.9748 0.8992 0.066 Uiso 0.811(7) 1 calc R U P A 1
H8B_2 H 0.3465 0.7020 0.9141 0.066 Uiso 0.811(7) 1 calc R U P A 1
C9_2 C 0.32173(13) 0.8177(8) 0.81771(14) 0.0616(8) Uani 0.811(7) 1 d D U P A 1
H9A_2 H 0.2759 0.6997 0.8046 0.074 Uiso 0.811(7) 1 calc R U P A 1
H9B_2 H 0.3106 0.9933 0.7939 0.074 Uiso 0.811(7) 1 calc R U P A 1
C10_2 C 0.3895(4) 0.6708(15) 0.8003(3) 0.0518(12) Uani 0.811(7) 1 d D U P A 1
H10A_2 H 0.3936 0.4784 0.8160 0.062 Uiso 0.811(7) 1 calc R U P A 1
H10B_2 H 0.3803 0.6664 0.7536 0.062 Uiso 0.811(7) 1 calc R U P A 1
C8B_2 C 0.3283(11) 0.959(3) 0.8728(9) 0.059(4) Uani 0.189(7) 1 d D U P A 2
H8BA_2 H 0.2934 0.9501 0.9003 0.071 Uiso 0.189(7) 1 calc R U P A 2
H8BB_2 H 0.3079 1.0969 0.8391 0.071 Uiso 0.189(7) 1 calc R U P A 2
C9B_2 C 0.3314(7) 0.678(3) 0.8424(7) 0.063(3) Uani 0.189(7) 1 d D U P A 2
H9BA_2 H 0.2790 0.6135 0.8221 0.076 Uiso 0.189(7) 1 calc R U P A 2
H9BB_2 H 0.3557 0.5431 0.8758 0.076 Uiso 0.189(7) 1 calc R U P A 2
C10B_2 C 0.3770(16) 0.690(7) 0.7918(13) 0.060(7) Uani 0.189(7) 1 d D U P A 2
H10C_2 H 0.3508 0.8089 0.7557 0.072 Uiso 0.189(7) 1 calc R U P A 2
H10D_2 H 0.3827 0.5030 0.7754 0.072 Uiso 0.189(7) 1 calc R U P A 2

loop_
_atom_site_aniso_label
_atom_site_aniso_U_11
_atom_site_aniso_U_22
_atom_site_aniso_U_33
_atom_site_aniso_U_23
_atom_site_aniso_U_13
_atom_site_aniso_U_12
O1_1 0.0549(7) 0.0702(8) 0.0808(9) -0.0180(7) 0.0344(6) 0.0004(6)
N1_1 0.0534(8) 0.0541(8) 0.0546(8) -0.0014(7) 0.0220(6) 0.0123(6)
N2_1 0.0389(6) 0.0455(7) 0.0428(7) 0.0028(6) 0.0152(5) 0.0068(5)
N3_1 0.0411(7) 0.0724(10) 0.0669(9) 0.0010(8) 0.0202(6) 0.0079(7)
C1_1 0.0411(8) 0.0414(8) 0.0453(8) 0.0024(7) 0.0134(6) 0.0043(6)
C2_1 0.0508(9) 0.0393(8) 0.0453(8) 0.0055(7) 0.0156(7) 0.0090(7)
C3_1 0.0426(8) 0.0527(9) 0.0483(8) 0.0061(8) 0.0192(7) 0.0121(7)
C4_1 0.0400(8) 0.0743(12) 0.0634(11) 0.0043(10) 0.0110(8) 0.0002(8)
C5_1 0.0503(9) 0.0639(11) 0.0486(9) -0.0012(8) 0.0113(7) -0.0030(8)
C6_1 0.0481(8) 0.0533(9) 0.0434(8) -0.0016(7) 0.0162(7) 0.0031(7)
C7_1 0.0450(8) 0.0448(8) 0.0564(9) 0.0048(7) 0.0204(7) 0.0036(7)
C8_1 0.0471(9) 0.0615(11) 0.0798(12) -0.0042(10) 0.0210(9) -0.0039(8)
C9_1 0.0557(10) 0.0648(11) 0.0705(12) -0.0082(10) 0.0074(9) -0.0016(9)
C10_1 0.0670(11) 0.0448(9) 0.0547(9) -0.0018(8) 0.0162(8) 0.0034(8)
O1_2 0.0745(8) 0.0704(8) 0.0709(8) -0.0258(7) 0.0329(7) -0.0030(7)
N1_2 0.0440(7) 0.0453(7) 0.0412(7) 0.0004(6) 0.0109(5) -0.0012(6)
N2_2 0.0582(8) 0.0623(9) 0.0494(8) -0.0081(7) 0.0216(7) -0.0002(7)
N3_2 0.0516(9) 0.0940(12) 0.0635(9) 0.0072(9) 0.0239(7) -0.0047(8)
C1_2 0.0418(8) 0.0413(8) 0.0429(8) -0.0029(6) 0.0096(6) 0.0002(6)
C2_2 0.0506(9) 0.0432(8) 0.0404(8) -0.0009(7) 0.0131(6) 0.0010(7)
C3_2 0.0495(9) 0.0588(10) 0.0445(8) 0.0047(8) 0.0187(7) 0.0035(8)
C4_2 0.0504(10) 0.1055(17) 0.0689(12) 0.0175(12) 0.0142(9) -0.0179(11)
C5_2 0.0600(11) 0.0790(13) 0.0601(11) 0.0028(10) 0.0057(9) -0.0214(10)
C6_2 0.0576(10) 0.0555(10) 0.0478(9) -0.0044(8) 0.0071(7) -0.0090(8)
C7_2 0.0495(9) 0.0478(9) 0.0525(9) -0.0036(8) 0.0166(7) 0.0039(7)
C8_2 0.0430(14) 0.0617(19) 0.0627(19) -0.0038(16) 0.0180(14) 0.0001(14)
C9_2 0.0464(12) 0.0682(19) 0.0613(16) 0.0008(14) -0.0009(11) -0.0072(12)
C10_2 0.061(3) 0.050(2) 0.0406(17) -0.0057(13) 0.0064(17) -0.0067(17)
C8B_2 0.049(6) 0.066(7) 0.066(8) 0.013(6) 0.023(5) -0.005(5)
C9B_2 0.056(6) 0.067(6) 0.070(7) 0.004(5) 0.023(5) -0.004(5)
C10B_2 0.039(6) 0.082(15) 0.055(8) -0.014(7) 0.008(6) -0.029(7)

loop_
_atom_type_symbol
_atom_type_description
_atom_type_scat_dispersion_real
_atom_type_scat_dispersion_imag
_atom_type_scat_source
C C 0.0033 0.0016 'International Tables Vol C Tables 4.2.6.8 and 6.1.1.4'
H H 0.0000 0.0000 'International Tables Vol C Tables 4.2.6.8 and 6.1.1.4'
N N 0.0061 0.0033 'International Tables Vol C Tables 4.2.6.8 and 6.1.1.4'
O O 0.0106 0.0060 'International Tables Vol C Tables 4.2.6.8 and 6.1.1.4'

loop_
_geom_angle_atom_site_label_1
_geom_angle_atom_site_label_2
_geom_angle_atom_site_label_3
_geom_angle
C3_1 N1_1 C2_1 104.99(13)
C6_1 N2_1 C1_1 132.97(13)
C6_1 N2_1 C3_1 121.07(13)
C1_1 N2_1 C3_1 105.93(12)
C4_1 N3_1 C3_1 116.38(14)
C2_1 C1_1 N2_1 105.33(13)
C2_1 C1_1 C7_1 126.24(14)
N2_1 C1_1 C7_1 128.38(14)
N1_1 C2_1 C1_1 112.17(14)
N1_1 C2_1 C10_1 126.29(14)
C1_1 C2_1 C10_1 121.53(14)
N3_1 C3_1 N1_1 126.82(14)
N3_1 C3_1 N2_1 121.59(15)
N1_1 C3_1 N2_1 111.57(13)
N3_1 C4_1 C5_1 124.61(16)
N3_1 C4_1 H4_1 117.7
C5_1 C4_1 H4_1 117.7
C6_1 C5_1 C4_1 118.62(17)
C6_1 C5_1 H5_1 120.7
C4_1 C5_1 H5_1 120.7
C5_1 C6_1 N2_1 117.72(15)
C5_1 C6_1 H6_1 121.1
N2_1 C6_1 H6_1 121.1
O1_1 C7_1 C1_1 124.08(15)
O1_1 C7_1 C8_1 122.71(15)
C1_1 C7_1 C8_1 113.20(14)
C7_1 C8_1 C9_1 114.19(15)
C7_1 C8_1 H8A_1 108.7
C9_1 C8_1 H8A_1 108.7
C7_1 C8_1 H8B_1 108.7
C9_1 C8_1 H8B_1 108.7
H8A_1 C8_1 H8B_1 107.6
C8_1 C9_1 C10_1 113.52(15)
C8_1 C9_1 H9A_1 108.9
C10_1 C9_1 H9A_1 108.9
C8_1 C9_1 H9B_1 108.9
C10_1 C9_1 H9B_1 108.9
H9A_1 C9_1 H9B_1 107.7
C2_1 C10_1 C9_1 109.76(14)
C2_1 C10_1 H10A_1 109.7
C9_1 C10_1 H10A_1 109.7
C2_1 C10_1 H10B_1 109.7
C9_1 C10_1 H10B_1 109.7
H10A_1 C10_1 H10B_1 108.2
C6_2 N1_2 C1_2 132.57(14)
C6_2 N1_2 C3_2 121.44(14)
C1_2 N1_2 C3_2 105.96(13)
C3_2 N2_2 C2_2 104.89(13)
C4_2 N3_2 C3_2 115.86(17)
C2_2 C1_2 N1_2 105.36(13)
C2_2 C1_2 C7_2 126.12(14)
N1_2 C1_2 C7_2 128.50(14)
N2_2 C2_2 C1_2 112.12(14)
N2_2 C2_2 C10_2 125.7(2)
C1_2 C2_2 C10_2 122.1(2)
N2_2 C2_2 C10B_2 126.6(7)
C1_2 C2_2 C10B_2 120.8(8)
N3_2 C3_2 N2_2 126.39(16)
N3_2 C3_2 N1_2 121.97(16)
N2_2 C3_2 N1_2 111.63(14)
N3_2 C4_2 C5_2 124.39(18)
N3_2 C4_2 H4_2 117.8
C5_2 C4_2 H4_2 117.8
C6_2 C5_2 C4_2 119.07(18)
C6_2 C5_2 H5_2 120.5
C4_2 C5_2 H5_2 120.5
C5_2 C6_2 N1_2 117.21(17)
C5_2 C6_2 H6_2 121.4
N1_2 C6_2 H6_2 121.4
O1_2 C7_2 C1_2 124.42(15)
O1_2 C7_2 C8_2 122.5(2)
C1_2 C7_2 C8_2 112.97(19)
O1_2 C7_2 C8B_2 122.2(6)
C1_2 C7_2 C8B_2 111.0(7)
C7_2 C8_2 C9_2 111.9(3)
C7_2 C8_2 H8A_2 109.2
C9_2 C8_2 H8A_2 109.2
C7_2 C8_2 H8B_2 109.2
C9_2 C8_2 H8B_2 109.2
H8A_2 C8_2 H8B_2 107.9
C10_2 C9_2 C8_2 112.1(4)
C10_2 C9_2 H9A_2 109.2
C8_2 C9_2 H9A_2 109.2
C10_2 C9_2 H9B_2 109.2
C8_2 C9_2 H9B_2 109.2
H9A_2 C9_2 H9B_2 107.9
C2_2 C10_2 C9_2 109.8(4)
C2_2 C10_2 H10A_2 109.7
C9_2 C10_2 H10A_2 109.7
C2_2 C10_2 H10B_2 109.7
C9_2 C10_2 H10B_2 109.7
H10A_2 C10_2 H10B_2 108.2
C9B_2 C8B_2 C7_2 111.7(13)
C9B_2 C8B_2 H8BA_2 109.3
C7_2 C8B_2 H8BA_2 109.3
C9B_2 C8B_2 H8BB_2 109.3
C7_2 C8B_2 H8BB_2 109.3
H8BA_2 C8B_2 H8BB_2 107.9
C8B_2 C9B_2 C10B_2 111.5(16)
C8B_2 C9B_2 H9BA_2 109.3
C10B_2 C9B_2 H9BA_2 109.3
C8B_2 C9B_2 H9BB_2 109.3
C10B_2 C9B_2 H9BB_2 109.3
H9BA_2 C9B_2 H9BB_2 108.0
C9B_2 C10B_2 C2_2 105.2(16)
C9B_2 C10B_2 H10C_2 110.7
C2_2 C10B_2 H10C_2 110.7
C9B_2 C10B_2 H10D_2 110.7
C2_2 C10B_2 H10D_2 110.7
H10C_2 C10B_2 H10D_2 108.8

loop_
_geom_bond_atom_site_label_1
_geom_bond_atom_site_label_2
_geom_bond_distance
O1_1 C7_1 1.2299(19)
N1_1 C3_1 1.339(2)
N1_1 C2_1 1.355(2)
N2_1 C6_1 1.361(2)
N2_1 C1_1 1.3879(19)
N2_1 C3_1 1.3971(19)
N3_1 C4_1 1.321(2)
N3_1 C3_1 1.338(2)
C1_1 C2_1 1.383(2)
C1_1 C7_1 1.433(2)
C2_1 C10_1 1.488(2)
C4_1 C5_1 1.400(2)
C4_1 H4_1 0.9300
C5_1 C6_1 1.352(2)
C5_1 H5_1 0.9300
C6_1 H6_1 0.9300
C7_1 C8_1 1.507(2)
C8_1 C9_1 1.517(3)
C8_1 H8A_1 0.9700
C8_1 H8B_1 0.9700
C9_1 C10_1 1.519(3)
C9_1 H9A_1 0.9700
C9_1 H9B_1 0.9700
C10_1 H10A_1 0.9700
C10_1 H10B_1 0.9700
O1_2 C7_2 1.228(2)
N1_2 C6_2 1.359(2)
N1_2 C1_2 1.3873(19)
N1_2 C3_2 1.389(2)
N2_2 C3_2 1.342(2)
N2_2 C2_2 1.352(2)
N3_2 C4_2 1.323(3)
N3_2 C3_2 1.340(2)
C1_2 C2_2 1.381(2)
C1_2 C7_2 1.430(2)
C2_2 C10_2 1.458(7)
C2_2 C10B_2 1.63(3)
C4_2 C5_2 1.403(3)
C4_2 H4_2 0.9300
C5_2 C6_2 1.350(3)
C5_2 H5_2 0.9300
C6_2 H6_2 0.9300
C7_2 C8_2 1.512(4)
C7_2 C8B_2 1.582(19)
C8_2 C9_2 1.535(4)
C8_2 H8A_2 0.9700
C8_2 H8B_2 0.9700
C9_2 C10_2 1.530(5)
C9_2 H9A_2 0.9700
C9_2 H9B_2 0.9700
C10_2 H10A_2 0.9700
C10_2 H10B_2 0.9700
C8B_2 C9B_2 1.497(14)
C8B_2 H8BA_2 0.9700
C8B_2 H8BB_2 0.9700
C9B_2 C10B_2 1.526(15)
C9B_2 H9BA_2 0.9700
C9B_2 H9BB_2 0.9700
C10B_2 H10C_2 0.9700
C10B_2 H10D_2 0.9700

loop_
_geom_torsion_atom_site_label_1
_geom_torsion_atom_site_label_2
_geom_torsion_atom_site_label_3
_geom_torsion_atom_site_label_4
_geom_torsion
C6_1 N2_1 C1_1 C2_1 177.18(15)
C3_1 N2_1 C1_1 C2_1 -0.84(16)
C6_1 N2_1 C1_1 C7_1 -0.4(3)
C3_1 N2_1 C1_1 C7_1 -178.45(15)
C3_1 N1_1 C2_1 C1_1 -0.89(17)
C3_1 N1_1 C2_1 C10_1 177.52(15)
N2_1 C1_1 C2_1 N1_1 1.10(17)
C7_1 C1_1 C2_1 N1_1 178.78(15)
N2_1 C1_1 C2_1 C10_1 -177.39(13)
C7_1 C1_1 C2_1 C10_1 0.3(2)
C4_1 N3_1 C3_1 N1_1 177.42(16)
C4_1 N3_1 C3_1 N2_1 -0.9(2)
C2_1 N1_1 C3_1 N3_1 -178.15(16)
C2_1 N1_1 C3_1 N2_1 0.32(17)
C6_1 N2_1 C3_1 N3_1 0.6(2)
C1_1 N2_1 C3_1 N3_1 178.90(14)
C6_1 N2_1 C3_1 N1_1 -177.97(13)
C1_1 N2_1 C3_1 N1_1 0.34(17)
C3_1 N3_1 C4_1 C5_1 0.6(3)
N3_1 C4_1 C5_1 C6_1 0.0(3)
C4_1 C5_1 C6_1 N2_1 -0.4(2)
C1_1 N2_1 C6_1 C5_1 -177.69(15)
C3_1 N2_1 C6_1 C5_1 0.1(2)
C2_1 C1_1 C7_1 O1_1 -177.77(16)
N2_1 C1_1 C7_1 O1_1 -0.6(3)
C2_1 C1_1 C7_1 C8_1 3.1(2)
N2_1 C1_1 C7_1 C8_1 -179.72(15)
O1_1 C7_1 C8_1 C9_1 151.45(17)
C1_1 C7_1 C8_1 C9_1 -29.4(2)
C7_1 C8_1 C9_1 C10_1 53.6(2)
N1_1 C2_1 C10_1 C9_1 -156.33(16)
C1_1 C2_1 C10_1 C9_1 21.9(2)
C8_1 C9_1 C10_1 C2_1 -47.6(2)
C6_2 N1_2 C1_2 C2_2 176.56(16)
C3_2 N1_2 C1_2 C2_2 -1.53(16)
C6_2 N1_2 C1_2 C7_2 -4.9(3)
C3_2 N1_2 C1_2 C7_2 177.03(16)
C3_2 N2_2 C2_2 C1_2 -0.83(18)
C3_2 N2_2 C2_2 C10_2 179.9(4)
C3_2 N2_2 C2_2 C10B_2 170.9(15)
N1_2 C1_2 C2_2 N2_2 1.51(18)
C7_2 C1_2 C2_2 N2_2 -177.09(15)
N1_2 C1_2 C2_2 C10_2 -179.2(4)
C7_2 C1_2 C2_2 C10_2 2.2(4)
N1_2 C1_2 C2_2 C10B_2 -170.8(14)
C7_2 C1_2 C2_2 C10B_2 10.6(14)
C4_2 N3_2 C3_2 N2_2 177.67(17)
C4_2 N3_2 C3_2 N1_2 -1.9(3)
C2_2 N2_2 C3_2 N3_2 -179.85(17)
C2_2 N2_2 C3_2 N1_2 -0.21(18)
C6_2 N1_2 C3_2 N3_2 2.4(2)
C1_2 N1_2 C3_2 N3_2 -179.21(15)
C6_2 N1_2 C3_2 N2_2 -177.22(14)
C1_2 N1_2 C3_2 N2_2 1.13(18)
C3_2 N3_2 C4_2 C5_2 0.0(3)
N3_2 C4_2 C5_2 C6_2 1.6(3)
C4_2 C5_2 C6_2 N1_2 -1.1(3)
C1_2 N1_2 C6_2 C5_2 -178.61(17)
C3_2 N1_2 C6_2 C5_2 -0.8(2)
C2_2 C1_2 C7_2 O1_2 -179.25(16)
N1_2 C1_2 C7_2 O1_2 2.5(3)
C2_2 C1_2 C7_2 C8_2 4.9(3)
N1_2 C1_2 C7_2 C8_2 -173.4(2)
C2_2 C1_2 C7_2 C8B_2 -16.5(6)
N1_2 C1_2 C7_2 C8B_2 165.2(6)
O1_2 C7_2 C8_2 C9_2 150.1(3)
C1_2 C7_2 C8_2 C9_2 -34.0(4)
C7_2 C8_2 C9_2 C10_2 57.8(6)
N2_2 C2_2 C10_2 C9_2 -160.5(3)
C1_2 C2_2 C10_2 C9_2 20.3(6)
C8_2 C9_2 C10_2 C2_2 -49.1(6)
O1_2 C7_2 C8B_2 C9B_2 -153.8(11)
C1_2 C7_2 C8B_2 C9B_2 43.0(15)
C7_2 C8B_2 C9B_2 C10B_2 -67(2)
C8B_2 C9B_2 C10B_2 C2_2 55(3)
N2_2 C2_2 C10B_2 C9B_2 160.7(11)
C1_2 C2_2 C10B_2 C9B_2 -28(3)
